data_7234781
loop_
_publ_author_name
'J. M. Bermudez-Garcia'
'M. Sanchez-Andujar'
'S. Yanez-Vilar'
'S. Castro-Garcia'
'R. Artiaga'
'J. Lopez-Beceiro'
'L. Botana'
'A. Alegria'
'M. A. Senaris-Rodriguez'

_publ_section_title
;
 Multiple phase and dielectric transitions on a novel multi-sensitive
 [TPrA][M(dca)3] (M: Fe2+, Co2+ and Ni2+) hybrid inorganic-organic
 perovskite family
;
_journal_name_full 'Journal of Materials Chemistry C'
_journal_page_first 4889
_journal_page_last 4898
_journal_paper_doi 10.1039/C6TC00723F
_journal_volume 4
_journal_year 2016
_chemical_formula_sum 'C18 H28 Co N10'
_chemical_formula_weight 443.414
_space_group_IT_number 52
_space_group_name_Hall '-P 2a 2bc'
_space_group_name_H-M_alt 'P n n a'
_symmetry_cell_setting orthorhombic
_symmetry_space_group_name_H-M 'P n n a'
_atom_sites_solution_hydrogens geom
_atom_sites_solution_primary direct
_atom_sites_solution_secondary difmap
_cell_angle_alpha 90.00
_cell_angle_beta 90.00
_cell_angle_gamma 90.00
_cell_formula_units_Z 16
_cell_length_a 17.2246(6)
_cell_length_b 23.0205(9)
_cell_length_c 22.8310(8)
_cell_measurement_temperature 300(2)
_cell_volume 9052.9(6)
_computing_cell_refinement 'Bruker SAINT'
_computing_data_collection 'Bruker APEX2'
_computing_data_reduction 'Bruker SAINT'
_computing_molecular_graphics 'Bruker SHELXTL'
_computing_publication_material 'Bruker SHELXTL'
_computing_structure_refinement 'SHELXL-97 (Sheldrick, 2008)'
_computing_structure_solution 'SHELXS-97 (Sheldrick, 2008)'
_diffrn_ambient_temperature 300(2)
_diffrn_measured_fraction_theta_full 1.000
_diffrn_measured_fraction_theta_max 1.000
_diffrn_measurement_device_type 'Bruker APEX-II CCD'
_diffrn_measurement_method '\f and \w scans'
_diffrn_radiation_monochromator graphite
_diffrn_radiation_source 'fine-focus sealed tube'
_diffrn_radiation_type MoK\a
_diffrn_radiation_wavelength 0.71073
_diffrn_reflns_av_R_equivalents 0.1592
_diffrn_reflns_av_sigmaI/netI 0.0963
_diffrn_reflns_limit_h_max 20
_diffrn_reflns_limit_h_min -20
_diffrn_reflns_limit_k_max 27
_diffrn_reflns_limit_k_min -27
_diffrn_reflns_limit_l_max 26
_diffrn_reflns_limit_l_min -26
_diffrn_reflns_number 90479
_diffrn_reflns_theta_full 24.71
_diffrn_reflns_theta_max 24.71
_diffrn_reflns_theta_min 1.26
_exptl_absorpt_coefficient_mu 0.783
_exptl_absorpt_correction_T_max 0.874
_exptl_absorpt_correction_T_min 0.733
_exptl_absorpt_correction_type multi-scan
_exptl_absorpt_process_details 'SADABS Version 2008/1 (Bruker AXS Inc.)'
_exptl_crystal_colour pink
_exptl_crystal_density_diffrn 1.25
_exptl_crystal_density_method 'not measured'
_exptl_crystal_description prism
_exptl_crystal_F_000 3961
_exptl_crystal_size_max 0.39
_exptl_crystal_size_mid 0.36
_exptl_crystal_size_min 0.16
_refine_diff_density_max 0.797
_refine_diff_density_min -0.842
_refine_diff_density_rms 0.124
_refine_ls_extinction_method none
_refine_ls_goodness_of_fit_ref 1.036
_refine_ls_hydrogen_treatment mixed
_refine_ls_matrix_type full
_refine_ls_number_parameters 565
_refine_ls_number_reflns 7731
_refine_ls_number_restraints 0
_refine_ls_restrained_S_all 1.036
_refine_ls_R_factor_all 0.1370
_refine_ls_R_factor_gt 0.0747
_refine_ls_shift/su_max 0.042
_refine_ls_shift/su_mean 0.003
_refine_ls_structure_factor_coef Fsqd
_refine_ls_weighting_details 'calc w=1/[\s^2^(Fo^2^)+(0.1493P)^2^+7.8588P] where P=(Fo^2^+2Fc^2^)/3'
_refine_ls_weighting_scheme calc
_refine_ls_wR_factor_gt 0.2068
_refine_ls_wR_factor_ref 0.2717
_reflns_number_gt 4449
_reflns_number_total 7731
_reflns_threshold_expression >2\s(I)
_cod_data_source_file c6tc00723f11.cif
_cod_data_source_block '[TPA][Co(dca)3]300K'
_cod_original_sg_symbol_H-M Pnna
_cod_database_code 7234781

loop_
_symmetry_equiv_pos_as_xyz
'x, y, z'
'-x+1/2, -y, z'
'-x+1/2, y+1/2, -z+1/2'
'x, -y+1/2, -z+1/2'
'-x, -y, -z'
'x-1/2, y, -z'
'x-1/2, -y-1/2, z-1/2'
'-x, y-1/2, z-1/2'

loop_
_atom_site_label
_atom_site_type_symbol
_atom_site_fract_x
_atom_site_fract_y
_atom_site_fract_z
_atom_site_U_iso_or_equiv
_atom_site_adp_type
_atom_site_occupancy
_atom_site_symmetry_multiplicity
_atom_site_calc_flag
_atom_site_refinement_flags
_atom_site_disorder_assembly
_atom_site_disorder_group
N18 N 0.9778(4) 0.3073(3) 0.6784(2) 0.0680(18) Uani 1 1 d . . .
N19 N 0.9593(4) 0.6782(2) 0.8049(2) 0.0723(19) Uani 1 1 d . . .
N20 N 1.0110(5) 0.0612(3) 0.5655(3) 0.104(3) Uani 1 1 d . . .
C30 C 1.2017(5) 0.2418(5) 0.5226(4) 0.093(3) Uani 1 1 d . . .
C31 C 0.8366(5) 0.2463(5) 0.4697(4) 0.094(3) Uani 1 1 d . . .
C33 C 0.3882(5) 0.6602(4) 0.8363(4) 0.094(3) Uani 1 1 d . . .
C35 C 0.0870(5) 0.8370(4) 0.8436(4) 0.088(3) Uani 1 1 d . . .
C422 C 0.3770(6) 0.9274(4) 0.4059(4) 0.114(4) Uani 1 1 d . . .
H42A H 0.4115 0.9438 0.3772 0.171 Uiso 1 1 calc R . .
H42B H 0.3362 0.9066 0.3863 0.171 Uiso 1 1 calc R . .
H42C H 0.4054 0.9012 0.4306 0.171 Uiso 1 1 calc R . .
C37 C 1.1821(6) 0.5005(7) 0.7445(4) 0.151(6) Uani 1 1 d . . .
C32 C 0.3473(7) 0.7157(5) 0.8171(5) 0.079(3) Uiso 0.75 1 d P . .
C39 C 0.8398(7) 0.3438(5) 0.8782(5) 0.151(5) Uani 1 1 d . . .
H39A H 0.8159 0.3651 0.9096 0.226 Uiso 1 1 calc R . .
H39B H 0.8685 0.3700 0.8538 0.226 Uiso 1 1 calc R . .
H39C H 0.8744 0.3152 0.8942 0.226 Uiso 1 1 calc R . .
C40 C 0.7476(7) 0.1574(5) 0.8127(5) 0.126(4) Uani 1 1 d . . .
H40A H 0.7824 0.1727 0.8423 0.151 Uiso 1 1 calc R . .
H40B H 0.7782 0.1348 0.7853 0.151 Uiso 1 1 calc R . .
C41 C 0.6875(7) 0.1183(6) 0.8417(5) 0.174(6) Uani 1 1 d . . .
H41A H 0.7134 0.0868 0.8612 0.261 Uiso 1 1 calc R . .
H41B H 0.6531 0.1030 0.8124 0.261 Uiso 1 1 calc R . .
H41C H 0.6582 0.1403 0.8697 0.261 Uiso 1 1 calc R . .
C34 C 0.1314(7) 0.8202(5) 0.7870(5) 0.084(3) Uiso 0.75 1 d P . .
N34 N 1.2673(7) 0.2442(10) 0.5572(5) 0.077 Uani 0.40 1 d P . .
C48 C 0.8844(6) 0.3984(4) 0.5614(5) 0.114(4) Uani 1 1 d . . .
C43 C 0.3700(7) 1.1060(5) 0.6180(5) 0.141(5) Uani 1 1 d . . .
C44 C 0.8108(10) 0.5446(9) 0.4543(8) 0.068(5) Uani 0.50 1 d P . .
C45 C 0.7769(12) 0.5354(7) 0.4218(8) 0.071(5) Uani 0.50 1 d P . .
C49 C 0.7790(13) 0.4675(10) 0.5254(10) 0.086(7) Uani 0.50 1 d P . .
C46 C 0.8312(13) 0.5846(10) 0.4372(10) 0.095(6) Uani 0.50 1 d P . .
C47 C 0.8468(6) 0.6250(4) 0.3867(4) 0.104(3) Uani 1 1 d . . .
C42 C 0.2902(12) 1.0747(9) 0.5978(8) 0.158(8) Uani 0.70 1 d P . .
C50 C 0.8110(12) 0.4302(11) 0.5441(10) 0.103(7) Uani 0.50 1 d P . .
C51 C 0.8495(12) 0.4293(11) 0.5032(10) 0.092(6) Uani 0.50 1 d P . .
C52 C 0.7800(12) 0.5907(9) 0.4090(9) 0.090(6) Uani 0.50 1 d P . .
C53 C 0.8216(13) 0.4687(8) 0.4978(9) 0.069(5) Uani 0.50 1 d P . .
N42 N 1.2468(8) 0.5423(8) 0.7514(10) 0.151(10) Uani 0.50 1 d P . .
C56 C 0.1888(15) 0.7990(12) 0.7744(12) 0.047(6) Uiso 0.25 1 d P . .
C57 C 0.122(2) 0.7766(16) 0.8192(15) 0.085(10) Uiso 0.25 1 d P . .
C54 C 0.2857(18) 0.7247(14) 0.7987(14) 0.060(7) Uiso 0.25 1 d P . .
C55 C 0.349(3) 0.686(2) 0.783(2) 0.116(14) Uiso 0.25 1 d P . .
N34B N 1.2671(13) 0.2049(11) 0.5386(14) 0.100 Uani 0.30 1 d P . .
N34A N 1.2691(16) 0.2865(14) 0.531(2) 0.150 Uani 0.30 1 d P . .
C29 C 0.8166(5) 0.4948(5) 0.7688(5) 0.105(3) Uani 1 1 d . . .
N33 N 0.7500 0.5000 0.8027(8) 0.095 Uani 0.50 2 d SP . .
N33A N 0.7548(17) 0.5394(15) 0.7864(17) 0.110 Uani 0.25 1 d P . .
C42A C 0.349(2) 1.0684(17) 0.5552(16) 0.099(10) Uiso 0.30 1 d P . .
Co2 Co 1.02042(5) 0.24462(3) 0.49240(3) 0.0379(3) Uani 1 1 d . . .
Co1 Co 0.99742(4) 0.49330(4) 0.74357(3) 0.0369(3) Uani 1 1 d . . .
N6 N 0.9966(3) 0.4053(2) 0.7160(2) 0.0559(15) Uani 1 1 d . . .
N5 N 1.0057(3) 0.4677(2) 0.8327(2) 0.0565(15) Uani 1 1 d . . .
N4 N 0.9908(3) 0.5814(2) 0.7705(2) 0.0506(14) Uani 1 1 d . . .
N2 N 0.8762(3) 0.4891(3) 0.7516(3) 0.0698(19) Uani 1 1 d . . .
N3 N 0.9883(4) 0.5207(3) 0.6546(3) 0.0613(16) Uani 1 1 d . . .
N1 N 1.1212(3) 0.4976(3) 0.7397(3) 0.0643(18) Uani 1 1 d . . .
C3 C 0.9892(4) 0.3602(3) 0.6954(3) 0.0471(15) Uani 1 1 d . . .
C1 C 0.9755(4) 0.5440(3) 0.6113(3) 0.0552(18) Uani 1 1 d . . .
C12 C 0.9767(4) 0.6256(3) 0.7897(2) 0.0443(15) Uani 1 1 d . . .
N10 N 1.0096(3) 0.1572(2) 0.5213(2) 0.0541(14) Uani 1 1 d . . .
N12 N 1.0339(3) 0.3330(2) 0.4663(2) 0.0574(15) Uani 1 1 d . . .
N9 N 1.0346(3) 0.2169(2) 0.4043(2) 0.0522(14) Uani 1 1 d . . .
N11 N 1.0043(3) 0.2715(2) 0.5799(2) 0.0506(13) Uani 1 1 d . . .
N7 N 1.1424(4) 0.2403(3) 0.5065(3) 0.0642(17) Uani 1 1 d . . .
N8 N 0.8992(3) 0.2484(2) 0.4797(3) 0.0579(15) Uani 1 1 d . . .
N15 N 0.7627(4) 0.2500 0.7500 0.058(2) Uani 1 2 d S . .
C8 C 0.9928(4) 0.2913(2) 0.6253(3) 0.0442(15) Uani 1 1 d . . .
C10 C 1.0081(4) 0.1143(3) 0.5440(3) 0.0543(17) Uani 1 1 d . . .
C11 C 1.0359(4) 0.1964(3) 0.3586(3) 0.0465(15) Uani 1 1 d . . .
C13 C 0.8149(4) 0.2804(3) 0.7938(3) 0.070(2) Uani 1 1 d . . .
H13A H 0.8483 0.2512 0.8113 0.084 Uiso 1 1 calc R . .
H13B H 0.8481 0.3068 0.7721 0.084 Uiso 1 1 calc R . .
C14 C 1.0363(4) 0.3796(3) 0.4511(3) 0.0542(17) Uani 1 1 d . . .
C16 C 1.0077(4) 0.4511(3) 0.8792(3) 0.0553(18) Uani 1 1 d . . .
N50 N 0.9572(5) 0.5651(3) 0.5609(3) 0.085(2) Uani 1 1 d . . .
C17 C 0.7094(5) 0.2074(4) 0.7806(4) 0.083(3) Uani 1 1 d . . .
H17A H 0.6744 0.1913 0.7515 0.100 Uiso 1 1 calc R . .
H17B H 0.6780 0.2289 0.8084 0.100 Uiso 1 1 calc R . .
N16 N 0.2355(4) 0.7500 0.7500 0.0426(18) Uani 1 2 d S . .
N40 N 0.7500 0.5000 0.4730(3) 0.0501(19) Uani 1 2 d S . .
N17 N 0.2500 1.0000 0.5221(4) 0.055(2) Uani 1 2 d S . .
C21 C 0.2854(6) 0.6993(5) 0.7705(5) 0.060(2) Uiso 0.75 1 d P . .
C23 C 0.2922(6) 0.9576(5) 0.4866(4) 0.111(4) Uani 1 1 d . . .
H23A H 0.3220 0.9337 0.5133 0.133 Uiso 1 1 calc R . .
H23B H 0.2537 0.9325 0.4686 0.133 Uiso 1 1 calc R . .
C24 C 0.3060(8) 1.0317(6) 0.5611(6) 0.141(5) Uani 1 1 d . . .
C22 C 0.3426(7) 0.9751(6) 0.4423(5) 0.148(5) Uani 1 1 d . . .
H22A H 0.3847 0.9968 0.4600 0.178 Uiso 1 1 calc R . .
H22B H 0.3149 1.0013 0.4165 0.178 Uiso 1 1 calc R . .
C25 C 0.7784(6) 0.3141(5) 0.8426(4) 0.116(4) Uani 1 1 d . . .
H25A H 0.7487 0.2881 0.8674 0.139 Uiso 1 1 calc R . .
H25B H 0.7431 0.3429 0.8266 0.139 Uiso 1 1 calc R . .
C26 C 0.1866(5) 0.7698(4) 0.8012(4) 0.053(2) Uiso 0.75 1 d P . .

loop_
_atom_site_aniso_label
_atom_site_aniso_U_11
_atom_site_aniso_U_22
_atom_site_aniso_U_33
_atom_site_aniso_U_23
_atom_site_aniso_U_13
_atom_site_aniso_U_12
N18 0.108(5) 0.048(4) 0.048(4) -0.010(3) 0.020(3) -0.018(3)
N19 0.128(6) 0.047(4) 0.042(3) -0.004(3) -0.011(3) 0.022(3)
N20 0.219(9) 0.050(4) 0.043(4) 0.002(3) 0.018(5) -0.005(5)
C30 0.041(5) 0.159(10) 0.079(6) -0.005(6) 0.005(5) 0.006(5)
C31 0.042(5) 0.177(11) 0.064(5) 0.006(5) 0.002(4) 0.017(5)
C33 0.093(6) 0.086(6) 0.103(7) -0.012(5) -0.045(5) 0.037(5)
C35 0.091(6) 0.093(6) 0.080(6) -0.002(5) 0.032(5) 0.043(5)
C422 0.145(10) 0.098(8) 0.099(7) -0.010(6) 0.048(7) 0.037(7)
C37 0.038(6) 0.33(2) 0.087(7) 0.007(9) 0.016(5) -0.020(8)
C39 0.153(11) 0.154(11) 0.145(10) -0.080(9) -0.071(9) 0.038(9)
C40 0.116(9) 0.133(10) 0.128(9) 0.044(8) -0.014(7) -0.033(7)
C41 0.159(12) 0.224(15) 0.141(10) 0.079(10) -0.012(9) -0.116(11)
N34 0.020 0.194 0.016 -0.006 0.002 -0.007
C48 0.120(8) 0.114(8) 0.109(8) 0.027(6) -0.006(6) 0.053(6)
C43 0.148(10) 0.118(9) 0.157(10) -0.037(8) -0.076(9) -0.017(8)
C44 0.063(11) 0.057(12) 0.083(14) 0.016(10) -0.016(9) -0.017(9)
C45 0.083(13) 0.058(12) 0.071(12) 0.010(9) 0.011(10) -0.017(9)
C49 0.081(14) 0.103(17) 0.074(13) 0.029(11) 0.011(11) 0.041(12)
C46 0.123(19) 0.070(13) 0.093(15) 0.004(11) -0.009(14) -0.045(13)
C47 0.109(8) 0.096(7) 0.107(7) 0.024(6) 0.021(6) -0.023(6)
C42 0.172(19) 0.169(18) 0.133(15) -0.077(14) -0.028(14) -0.008(14)
C50 0.072(13) 0.14(2) 0.097(16) 0.038(14) 0.000(12) 0.034(13)
C51 0.094(15) 0.101(17) 0.082(14) -0.003(12) 0.016(11) 0.033(13)
C52 0.084(13) 0.098(17) 0.089(14) 0.035(12) -0.025(11) -0.014(11)
C53 0.072(13) 0.046(10) 0.089(15) 0.000(10) -0.028(11) 0.018(9)
N42 0.039(8) 0.098(13) 0.32(3) -0.068(14) 0.014(11) 0.000(8)
N34B 0.050 0.090 0.161 0.049 0.004 -0.009
N34A 0.058 0.117 0.275 -0.073 -0.005 0.002
C29 0.040(5) 0.138(10) 0.137(9) 0.002(7) -0.008(5) 0.002(5)
N33 0.024 0.213 0.048 0.000 0.000 0.003
N33A 0.073 0.125 0.133 0.007 0.006 0.010
Co2 0.0345(5) 0.0405(5) 0.0389(5) 0.0006(4) -0.0035(3) -0.0016(3)
Co1 0.0320(5) 0.0384(5) 0.0403(5) -0.0003(3) -0.0002(3) 0.0028(3)
N6 0.069(4) 0.044(3) 0.055(4) -0.005(3) 0.004(3) 0.003(3)
N5 0.076(4) 0.053(4) 0.040(3) 0.008(3) -0.004(3) 0.007(3)
N4 0.059(4) 0.046(4) 0.047(3) -0.008(3) -0.004(3) -0.003(3)
N2 0.029(3) 0.074(4) 0.107(5) 0.001(4) 0.002(3) 0.001(3)
N3 0.089(4) 0.047(3) 0.048(3) -0.001(3) -0.001(3) -0.005(3)
N1 0.030(3) 0.083(5) 0.080(4) -0.003(3) 0.002(3) -0.004(3)
C3 0.053(4) 0.048(4) 0.040(4) -0.001(3) 0.005(3) 0.001(3)
C1 0.079(5) 0.042(4) 0.044(4) -0.002(3) -0.003(3) -0.005(3)
C12 0.058(4) 0.040(4) 0.034(3) -0.003(3) -0.005(3) -0.004(3)
N10 0.072(4) 0.045(3) 0.045(3) 0.001(3) 0.001(3) -0.002(3)
N12 0.076(4) 0.049(4) 0.048(3) 0.006(3) -0.002(3) -0.006(3)
N9 0.062(4) 0.048(3) 0.046(3) 0.000(3) 0.002(3) -0.003(3)
N11 0.064(4) 0.041(3) 0.046(3) -0.005(3) -0.003(3) -0.002(3)
N7 0.032(4) 0.092(5) 0.068(4) 0.000(3) -0.009(3) 0.002(3)
N8 0.034(3) 0.077(4) 0.063(4) 0.003(3) 0.000(3) 0.002(3)
N15 0.038(4) 0.073(6) 0.063(5) -0.001(4) 0.000 0.000
C8 0.049(4) 0.030(3) 0.054(4) 0.003(3) -0.001(3) -0.004(3)
C10 0.078(5) 0.045(4) 0.041(4) -0.005(3) 0.008(3) -0.010(4)
C11 0.059(4) 0.041(4) 0.040(4) 0.005(3) 0.009(3) -0.001(3)
C13 0.058(5) 0.068(5) 0.084(6) -0.003(4) -0.011(4) 0.004(4)
C14 0.079(5) 0.043(4) 0.041(4) 0.002(3) -0.004(3) -0.006(4)
C16 0.081(5) 0.032(4) 0.052(5) 0.000(3) -0.002(4) -0.001(3)
N50 0.154(7) 0.050(4) 0.049(4) 0.006(3) -0.022(4) -0.012(4)
C17 0.063(5) 0.116(8) 0.071(5) 0.013(5) -0.006(4) -0.022(5)
N16 0.038(4) 0.051(5) 0.039(4) -0.001(3) 0.000 0.000
N40 0.052(5) 0.046(5) 0.053(5) 0.000 0.000 0.000(4)
N17 0.050(5) 0.052(5) 0.061(5) 0.000 0.000 0.007(4)
C23 0.104(8) 0.133(10) 0.096(8) -0.007(7) 0.013(6) 0.023(7)
C24 0.146(11) 0.128(10) 0.149(11) -0.065(9) -0.028(9) -0.035(8)
C22 0.151(12) 0.169(13) 0.124(10) 0.011(9) 0.026(9) 0.015(9)
C25 0.106(8) 0.153(10) 0.088(7) -0.034(7) -0.017(6) 0.024(7)

loop_
_atom_type_symbol
_atom_type_description
_atom_type_scat_dispersion_real
_atom_type_scat_dispersion_imag
_atom_type_scat_source
C C 0.0033 0.0016 'International Tables Vol C Tables 4.2.6.8 and 6.1.1.4'
H H 0.0000 0.0000 'International Tables Vol C Tables 4.2.6.8 and 6.1.1.4'
N N 0.0061 0.0033 'International Tables Vol C Tables 4.2.6.8 and 6.1.1.4'
Co Co 0.3494 0.9721 'International Tables Vol C Tables 4.2.6.8 and 6.1.1.4'

loop_
_geom_angle_atom_site_label_1
_geom_angle_atom_site_label_2
_geom_angle_atom_site_label_3
_geom_angle
_geom_angle_site_symmetry_1
_geom_angle_site_symmetry_3
C8 N18 C3 121.2(6) . .
C12 N19 C11 122.7(6) . 8_766
C16 N20 C10 124.5(7) 4_556 .
N7 C30 N34 164.9(11) . .
N7 C30 N34B 142.5(15) . .
N7 C30 N34A 139.6(17) . .
N34B C30 N34A 77.1(16) . .
N8 C31 N34 164.8(11) . 6_556
N8 C31 N34A 137.8(18) . 6_556
N8 C31 N34B 144.1(14) . 6_556
N34A C31 N34B 77.1(17) 6_556 6_556
N1 C37 N42 143.0(17) . .
N1 C37 N42 137.8(16) . 2_765
N42 C37 N42 79.2(12) . 2_765
C55 C32 C54 83(3) . .
C55 C32 C33 70(3) . .
C54 C32 C33 132.6(19) . .
C33 C32 C21 108.1(9) . .
C17 C40 C41 111.4(10) . .
C56 C34 C57 85(2) . .
C56 C34 C35 138.2(18) . .
C57 C34 C35 69.5(18) . .
C26 C34 C35 108.6(9) . .
N34B N34 N34A 124(3) . .
N34B N34 C31 80.9(18) . 6_656
N34A N34 C31 73.1(17) . 6_656
N34B N34 C30 73.6(18) . .
N34A N34 C30 76.3(19) . .
C31 N34 C30 118.0(10) 6_656 .
C45 C44 C46 96(2) . .
C45 C44 N40 69.8(17) . .
C46 C44 N40 156(2) . .
C45 C44 C52 55.9(15) . .
N40 C44 C52 113.9(15) . .
C45 C44 C53 104(2) . .
C46 C44 C53 155(2) . .
N40 C44 C53 48.9(8) . .
C52 C44 C53 159.7(19) . .
C44 C45 C52 86.2(19) . .
C44 C45 N40 73.0(19) . .
C52 C45 N40 135.7(17) . .
N40 C45 C46 114.7(18) . .
C44 C45 C45 119(2) . 2_665
C52 C45 C45 150(2) . 2_665
N40 C45 C45 51.3(7) . 2_665
C46 C45 C45 163(2) . 2_665
C53 C49 C50 84(2) . .
C53 C49 N40 74(2) . .
C50 C49 N40 150(3) . .
N40 C49 C51 106.2(18) . .
C53 C49 C49 113(3) . 2_665
C50 C49 C49 157(2) . 2_665
N40 C49 C49 53.0(8) . 2_665
C51 C49 C49 153(2) . 2_665
C44 C46 C52 94(2) . .
C44 C46 C47 151(2) . .
C52 C46 C47 67.4(19) . .
C52 C46 C45 57.6(14) . .
C47 C46 C45 113.3(18) . .
C24 C42 C42A 48.6(16) . .
C24 C42 C43 109.8(16) . .
C42A C42 C43 69(2) . .
C49 C50 C51 89(2) . .
C49 C50 C48 153(3) . .
C51 C50 C48 74(2) . .
C53 C50 C48 113(2) . .
C53 C51 C50 79(2) . .
C53 C51 C48 131(2) . .
C50 C51 C48 63.6(18) . .
C49 C51 C48 105.5(16) . .
C46 C52 C45 77.1(17) . .
C46 C52 C47 69.4(19) . .
C45 C52 C47 128.7(18) . .
C47 C52 C44 108.8(16) . .
C49 C53 C51 104(3) . .
C49 C53 C50 52.2(18) . .
C51 C53 C50 53.9(15) . .
C49 C53 N40 69(2) . .
C51 C53 N40 146(2) . .
C50 C53 N40 118(2) . .
C49 C53 C44 106(2) . .
C51 C53 C44 149(3) . .
C50 C53 C44 156(3) . .
C37 N42 C37 99.6(11) . 2_765
C26 C56 C34 96(3) . .
C26 C56 N16 73.4(19) . .
C34 C56 N16 152(2) . .
C26 C56 C57 46.4(19) . .
C34 C56 C57 50.5(17) . .
N16 C56 C57 112(2) . .
C26 C56 C21 114(2) . 4_566
C34 C56 C21 150(2) . 4_566
N16 C56 C21 50.3(9) . 4_566
C57 C56 C21 160(2) . 4_566
C26 C57 C34 78(2) . .
C26 C57 C35 125(3) . .
C34 C57 C35 63.9(18) . .
C35 C57 C56 102(2) . .
C21 C54 C32 99(3) . .
C21 C54 C55 54(3) . .
C21 C54 N16 73(2) . .
C32 C54 N16 148(3) . .
C55 C54 N16 119(3) . .
C21 C54 C26 111(3) . .
C32 C54 C26 150(3) . .
C55 C54 C26 165(3) . .
C32 C55 C21 89(4) . .
C32 C55 C54 52(3) . .
C32 C55 C33 70(3) . .
C21 C55 C33 135(4) . .
C54 C55 C33 112(4) . .
N34 N34B C30 65.2(16) . .
N34 N34B C31 59.3(15) . 6_656
C30 N34B C31 102.1(15) . 6_656
C30 N34B N34A 54.0(12) . .
N34 N34A C31 59.8(17) . 6_656
N34 N34A C30 58.8(16) . .
C31 N34A C30 99.7(19) 6_656 .
C31 N34A N34B 52.8(13) 6_656 .
N2 C29 N33 166.7(12) . .
N2 C29 N33A 141.8(17) . 2_665
N2 C29 N33A 144.6(17) . .
N33A C29 N33A 74(2) 2_665 .
N33A N33 N33A 135(5) 2_665 .
N33A N33 C29 78(2) 2_665 2_665
N33A N33 C29 77(2) . 2_665
N33A N33 C29 77(2) 2_665 .
N33A N33 C29 78(2) . .
C29 N33 C29 112.1(15) 2_665 .
N33 N33A C29 63(2) . 2_665
N33 N33A C29 62.6(19) . .
C29 N33A C29 98(2) 2_665 .
C29 N33A N33A 53.7(16) 2_665 2_665
C29 N33A N33A 52.8(15) . 2_665
C24 C42A C42 62(2) . .
C24 C42A C43 115(3) . .
C42 C42A C43 61.5(19) . .
N11 Co2 N8 89.3(2) . .
N11 Co2 N9 178.9(2) . .
N8 Co2 N9 89.7(2) . .
N11 Co2 N10 88.4(2) . .
N8 Co2 N10 89.7(2) . .
N9 Co2 N10 91.1(2) . .
N11 Co2 N7 90.0(2) . .
N8 Co2 N7 179.1(2) . .
N9 Co2 N7 90.9(2) . .
N10 Co2 N7 89.8(2) . .
N11 Co2 N12 89.9(2) . .
N8 Co2 N12 91.7(2) . .
N9 Co2 N12 90.6(2) . .
N10 Co2 N12 177.8(2) . .
N7 Co2 N12 88.8(2) . .
N2 Co1 N6 88.6(2) . .
N2 Co1 N4 88.0(2) . .
N6 Co1 N4 176.5(2) . .
N2 Co1 N5 88.3(2) . .
N6 Co1 N5 91.1(2) . .
N4 Co1 N5 89.5(2) . .
N2 Co1 N3 91.4(2) . .
N6 Co1 N3 90.0(2) . .
N4 Co1 N3 89.4(2) . .
N5 Co1 N3 178.8(2) . .
N2 Co1 N1 177.3(2) . .
N6 Co1 N1 92.2(2) . .
N4 Co1 N1 91.2(2) . .
N5 Co1 N1 89.2(2) . .
N3 Co1 N1 91.2(2) . .
C3 N6 Co1 170.7(6) . .
C16 N5 Co1 175.8(6) . .
C12 N4 Co1 168.8(5) . .
C29 N2 Co1 161.7(8) . .
C1 N3 Co1 166.9(6) . .
C37 N1 Co1 171.6(8) . .
N6 C3 N18 172.9(7) . .
N3 C1 N50 173.8(8) . .
N4 C12 N19 172.8(7) . .
C10 N10 Co2 169.8(6) . .
C14 N12 Co2 175.6(6) . .
C11 N9 Co2 171.5(5) . .
C8 N11 Co2 173.2(5) . .
C30 N7 Co2 168.1(7) . .
C31 N8 Co2 173.7(7) . .
C17 N15 C17 105.2(8) 4_556 .
C17 N15 C13 110.8(5) 4_556 4_556
C17 N15 C13 111.4(5) . 4_556
C17 N15 C13 111.4(5) 4_556 .
C17 N15 C13 110.8(5) . .
C13 N15 C13 107.3(8) 4_556 .
N11 C8 N18 173.0(7) . .
N10 C10 N20 173.4(8) . .
N9 C11 N19 174.1(7) . 8_755
C25 C13 N15 118.8(7) . .
N12 C14 N50 173.7(7) . 5_766
N5 C16 N20 172.8(7) . 4_556
C1 N50 C14 122.3(6) . 5_766
N15 C17 C40 116.8(7) . .
C56 N16 C56 115(2) 4_566 .
C56 N16 C26 102.5(11) . 4_566
C56 N16 C26 102.5(11) 4_566 .
C26 N16 C26 112.3(8) 4_566 .
C56 N16 C21 140.2(12) 4_566 4_566
C56 N16 C21 80.8(11) . 4_566
C26 N16 C21 107.9(6) 4_566 4_566
C26 N16 C21 108.7(6) . 4_566
C56 N16 C21 80.8(11) 4_566 .
C56 N16 C21 140.2(12) . .
C26 N16 C21 108.7(6) 4_566 .
C26 N16 C21 107.9(5) . .
C21 N16 C21 111.3(9) 4_566 .
C56 N16 C54 108.8(16) 4_566 4_566
C56 N16 C54 106.8(16) . 4_566
C26 N16 C54 82.4(12) 4_566 4_566
C26 N16 C54 139.9(13) . 4_566
C21 N16 C54 101.3(12) . 4_566
C56 N16 C54 106.8(16) 4_566 .
C56 N16 C54 108.8(16) . .
C26 N16 C54 139.9(13) 4_566 .
C26 N16 C54 82.4(12) . .
C21 N16 C54 101.3(12) 4_566 .
C54 N16 C54 111(2) 4_566 .
C49 N40 C49 74.0(17) . 2_665
C49 N40 C45 117.0(11) . 2_665
C49 N40 C45 142.4(12) 2_665 2_665
C49 N40 C45 142.4(12) . .
C49 N40 C45 117.0(11) 2_665 .
C45 N40 C45 77.5(15) 2_665 .
C49 N40 C44 109.3(12) . .
C49 N40 C44 96.7(13) 2_665 .
C45 N40 C44 111.0(14) 2_665 .
C49 N40 C44 96.7(13) . 2_665
C49 N40 C44 109.3(12) 2_665 2_665
C45 N40 C44 111.0(14) . 2_665
C44 N40 C44 147.5(16) . 2_665
C49 N40 C53 102.1(15) 2_665 .
C45 N40 C53 106.3(11) 2_665 .
C45 N40 C53 107.1(12) . .
C44 N40 C53 82.4(10) . .
C44 N40 C53 109.8(10) 2_665 .
C49 N40 C53 102.1(15) . 2_665
C45 N40 C53 107.1(12) 2_665 2_665
C45 N40 C53 106.3(11) . 2_665
C44 N40 C53 109.8(10) . 2_665
C44 N40 C53 82.4(10) 2_665 2_665
C53 N40 C53 137(2) . 2_665
C23 N17 C23 112.6(10) . 2_575
C23 N17 C24 109.5(7) . .
C23 N17 C24 108.9(7) 2_575 .
C23 N17 C24 108.9(7) . 2_575
C23 N17 C24 109.5(7) 2_575 2_575
C24 N17 C24 107.3(13) . 2_575
C54 C21 C55 89(3) . .
C54 C21 N16 74(2) . .
C55 C21 N16 143(3) . .
N16 C21 C32 114.3(9) . .
C54 C21 C56 112(3) . 4_566
C55 C21 C56 158(3) . 4_566
N16 C21 C56 49.0(9) . 4_566
C32 C21 C56 159.9(12) . 4_566
C22 C23 N17 121.4(10) . .
C42A C24 C42 70(2) . .
C42A C24 N17 135(2) . .
C42 C24 N17 127.3(14) . .
C23 C22 C422 116.0(11) . .
C13 C25 C39 110.1(9) . .
C56 C26 C57 100(3) . .
C56 C26 N16 71.3(18) . .
C57 C26 N16 145.6(19) . .
C57 C26 C34 53.0(18) . .
N16 C26 C34 114.3(8) . .
C56 C26 C54 109(2) . .
C57 C26 C54 151(2) . .
C34 C26 C54 156.3(12) . .

loop_
_geom_bond_atom_site_label_1
_geom_bond_atom_site_label_2
_geom_bond_distance
_geom_bond_site_symmetry_2
N18 C8 1.293(8) .
N18 C3 1.294(8) .
N19 C12 1.297(8) .
N19 C11 1.299(8) 8_766
N20 C16 1.294(9) 4_556
N20 C10 1.319(9) .
C30 N7 1.085(10) .
C30 N34 1.379(15) .
C30 N34B 1.46(2) .
C30 N34A 1.57(3) .
C31 N8 1.104(10) .
C31 N34 1.342(15) 6_556
C31 N34A 1.49(3) 6_556
C31 N34B 1.54(2) 6_556
C33 C55 1.52(5) .
C33 C32 1.525(14) .
C35 C34 1.550(14) .
C35 C57 1.62(4) .
C422 C22 1.500(13) .
C37 N1 1.057(11) .
C37 N42 1.481(18) .
C37 N42 1.580(18) 2_765
C32 C55 1.04(5) .
C32 C54 1.16(3) .
C32 C21 1.552(16) .
C39 C25 1.499(13) .
C40 C17 1.515(12) .
C40 C41 1.524(13) .
C34 C56 1.14(3) .
C34 C57 1.26(3) .
C34 C26 1.535(15) .
N34 N34B 1.00(3) .
N34 N34A 1.14(4) .
N34 C31 1.342(15) 6_656
C48 C50 1.51(2) .
C48 C51 1.62(3) .
C43 C42 1.62(2) .
C43 C42A 1.72(4) .
C44 C45 0.968(19) .
C44 C46 1.06(2) .
C44 N40 1.529(19) .
C44 C52 1.57(3) .
C45 C52 1.31(2) .
C45 N40 1.500(18) .
C45 C46 1.51(2) .
C49 C53 0.97(2) .
C49 C50 1.11(2) .
C49 N40 1.50(2) .
C49 C51 1.58(3) .
C46 C52 1.10(2) .
C46 C47 1.50(2) .
C47 C52 1.48(2) .
C42 C24 1.326(19) .
C42 C42A 1.41(4) .
C50 C51 1.14(2) .
C50 C53 1.39(3) .
C51 C53 1.03(2) .
C53 N40 1.536(19) .
N42 C37 1.580(18) 2_765
C56 C26 0.91(3) .
C56 N16 1.49(3) .
C56 C57 1.62(4) .
C57 C26 1.19(3) .
C54 C21 0.87(3) .
C54 C55 1.45(6) .
C54 N16 1.52(3) .
C55 C21 1.17(5) .
N34B C31 1.54(2) 6_656
N34B N34A 1.89(4) .
N34A C31 1.49(3) 6_656
C29 N2 1.107(11) .
C29 N33 1.389(14) .
C29 N33A 1.51(3) 2_665
C29 N33A 1.53(3) .
N33 N33A 0.99(3) 2_665
N33 N33A 0.99(3) .
N33 C29 1.389(14) 2_665
N33A C29 1.51(3) 2_665
N33A N33A 1.82(7) 2_665
C42A C24 1.13(4) .
Co2 N11 2.109(6) .
Co2 N8 2.110(6) .
Co2 N9 2.124(6) .
Co2 N10 2.126(6) .
Co2 N7 2.128(6) .
Co2 N12 2.133(6) .
Co1 N2 2.098(6) .
Co1 N6 2.122(6) .
Co1 N4 2.123(6) .
Co1 N5 2.124(5) .
Co1 N3 2.132(6) .
Co1 N1 2.136(6) .
N6 C3 1.147(8) .
N5 C16 1.128(8) .
N4 C12 1.133(7) .
N3 C1 1.146(8) .
C1 N50 1.289(9) .
N10 C10 1.116(8) .
N12 C14 1.127(8) .
N9 C11 1.145(8) .
N11 C8 1.150(8) .
N15 C17 1.514(9) 4_556
N15 C17 1.514(9) .
N15 C13 1.516(8) 4_556
N15 C13 1.516(8) .
C11 N19 1.299(8) 8_755
C13 C25 1.497(11) .
C14 N50 1.307(9) 5_766
C16 N20 1.294(9) 4_556
N50 C14 1.307(9) 5_766
N16 C56 1.49(3) 4_566
N16 C26 1.511(10) 4_566
N16 C26 1.511(10) .
N16 C21 1.522(11) 4_566
N16 C21 1.522(11) .
N16 C54 1.52(3) 4_566
N40 C49 1.50(2) 2_665
N40 C45 1.500(18) 2_665
N40 C44 1.529(19) 2_665
N40 C53 1.536(19) 2_665
N17 C23 1.463(10) .
N17 C23 1.463(10) 2_575
N17 C24 1.501(11) .
N17 C24 1.501(11) 2_575
C23 C22 1.391(13) .
